data_7226055
loop_
_publ_author_name
'Wang, Xiao-Li'
'Zhou, Lin'
'Ye, Qiong'
'Geng, Fu-Juan'
'Ye, Heng-Yun'
'Fu, Da-Wei'
'Zhang, Yi'

_publ_section_title
;
 A spiro-type ammonium based switchable dielectric material with two
 sequential reversible phase transitions above room temperature
;
_journal_name_full 'RSC Adv.'
_journal_paper_doi 10.1039/C6RA14157A
_journal_year 2016
_chemical_formula_moiety '2(C8 H16 N), Br4 Cd'
_chemical_formula_sum 'C16 H32 Br4 Cd N2'
_chemical_formula_weight 684.45
_space_group_crystal_system orthorhombic
_space_group_IT_number 19
_space_group_name_Hall 'P 2ac 2ab'
_space_group_name_H-M_alt 'P 21 21 21'
_symmetry_space_group_name_Hall 'P 2ac 2ab'
_symmetry_space_group_name_H-M 'P 21 21 21'
_atom_sites_solution_hydrogens geom
_audit_creation_method SHELXL-2014/7
_audit_update_record
;
2016-05-30 deposited with the CCDC.
2016-07-26 downloaded from the CCDC.
;
_cell_angle_alpha 90
_cell_angle_beta 90
_cell_angle_gamma 90
_cell_formula_units_Z 4
_cell_length_a 9.407(12)
_cell_length_b 18.17(2)
_cell_length_c 14.370(17)
_cell_measurement_reflns_used 14299
_cell_measurement_temperature 348(2)
_cell_measurement_theta_max 24.996
_cell_measurement_theta_min 2.588
_cell_volume 2456(5)
_computing_structure_refinement 'SHELXL-2014/7 (Sheldrick, 2014)'
_diffrn_ambient_temperature 348(2)
_diffrn_measured_fraction_theta_full 0.997
_diffrn_measured_fraction_theta_max 0.997
_diffrn_measurement_device_type 'not measured'
_diffrn_radiation_type MoK\a
_diffrn_radiation_wavelength 0.71073
_diffrn_reflns_av_R_equivalents 0.0941
_diffrn_reflns_av_unetI/netI 0.1015
_diffrn_reflns_Laue_measured_fraction_full 0.997
_diffrn_reflns_Laue_measured_fraction_max 0.997
_diffrn_reflns_limit_h_max 11
_diffrn_reflns_limit_h_min -11
_diffrn_reflns_limit_k_max 19
_diffrn_reflns_limit_k_min -21
_diffrn_reflns_limit_l_max 16
_diffrn_reflns_limit_l_min -17
_diffrn_reflns_number 14299
_diffrn_reflns_point_group_measured_fraction_full 0.998
_diffrn_reflns_point_group_measured_fraction_max 0.998
_diffrn_reflns_theta_full 24.996
_diffrn_reflns_theta_max 24.996
_diffrn_reflns_theta_min 2.588
_exptl_absorpt_coefficient_mu 7.398
_exptl_crystal_colour colourless
_exptl_crystal_density_diffrn 1.851
_exptl_crystal_description block
_exptl_crystal_F_000 1320
_exptl_crystal_size_max 0.2
_exptl_crystal_size_mid 0.2
_exptl_crystal_size_min 0.2
_refine_diff_density_max 1.282
_refine_diff_density_min -0.981
_refine_diff_density_rms 0.175
_refine_ls_abs_structure_details
;
 Refined as an inversion twin.
;
_refine_ls_abs_structure_Flack 0.57(11)
_refine_ls_extinction_method none
_refine_ls_goodness_of_fit_ref 1.216
_refine_ls_hydrogen_treatment constr
_refine_ls_matrix_type full
_refine_ls_number_parameters 209
_refine_ls_number_reflns 4319
_refine_ls_number_restraints 169
_refine_ls_restrained_S_all 1.776
_refine_ls_R_factor_all 0.2598
_refine_ls_R_factor_gt 0.1482
_refine_ls_shift/su_max 0.015
_refine_ls_shift/su_mean 0.003
_refine_ls_structure_factor_coef Fsqd
_refine_ls_weighting_details 'w=1/[\s^2^(Fo^2^)+(0.2000P)^2^] where P=(Fo^2^+2Fc^2^)/3'
_refine_ls_weighting_scheme calc
_refine_ls_wR_factor_gt 0.3791
_refine_ls_wR_factor_ref 0.4467
_reflns_Friedel_coverage 0.756
_reflns_Friedel_fraction_full 0.999
_reflns_Friedel_fraction_max 0.999
_reflns_number_gt 1860
_reflns_number_total 4319
_reflns_threshold_expression 'I > 2\s(I)'
_cod_data_source_file c6ra14157a2.cif
_cod_data_source_block 2
_cod_database_code 7226055
_shelx_shelxl_version_number 2014/7
_shelx_space_group_comment
;
The symmetry employed for this shelxl refinement is uniquely defined
by the following loop, which should always be used as a source of
symmetry information in preference to the above space-group names.
They are only intended as comments.
;

loop_
_space_group_symop_operation_xyz
'x, y, z'
'-x+1/2, -y, z+1/2'
'-x, y+1/2, -z+1/2'
'x+1/2, -y+1/2, -z'

loop_
_atom_site_label
_atom_site_type_symbol
_atom_site_fract_x
_atom_site_fract_y
_atom_site_fract_z
_atom_site_U_iso_or_equiv
_atom_site_adp_type
_atom_site_occupancy
_atom_site_site_symmetry_order
_atom_site_calc_flag
_atom_site_refinement_flags_posn
_atom_site_refinement_flags_adp
Br1 Br 0.9779(8) 0.0947(5) 0.3205(6) 0.210(4) Uani 1 1 d . .
Cd1 Cd 0.7512(4) 0.14476(14) 0.24275(16) 0.0994(12) Uani 1 1 d . .
Br2 Br 0.7494(8) 0.0943(3) 0.0727(3) 0.1447(19) Uani 1 1 d . .
Br3 Br 0.5189(5) 0.1006(5) 0.3186(7) 0.196(4) Uani 1 1 d . .
Br4 Br 0.7517(11) 0.2876(3) 0.2541(4) 0.205(4) Uani 1 1 d . .
C1 C 0.693(3) 0.4725(8) 1.0334(12) 0.351(6) Uani 1 1 d D U
H1A H 0.7264 0.4598 1.0953 0.421 Uiso 1 1 calc R U
H1B H 0.5903 0.4702 1.0325 0.421 Uiso 1 1 calc R U
C2 C 0.744(3) 0.5477(6) 1.0065(14) 0.351(6) Uani 1 1 d D U
H2A H 0.8336 0.5592 1.0361 0.421 Uiso 1 1 calc R U
H2B H 0.6744 0.5849 1.0235 0.421 Uiso 1 1 calc R U
C3 C 0.760(3) 0.5429(7) 0.9028(14) 0.351(6) Uani 1 1 d D U
H3A H 0.6695 0.5505 0.8717 0.421 Uiso 1 1 calc R U
H3B H 0.8278 0.5789 0.8803 0.421 Uiso 1 1 calc R U
C4 C 0.813(3) 0.4661(8) 0.8876(12) 0.351(6) Uani 1 1 d D U
H4A H 0.7811 0.4475 0.8279 0.421 Uiso 1 1 calc R U
H4B H 0.9161 0.4649 0.8890 0.421 Uiso 1 1 calc R U
N1 N 0.7537(15) 0.4220(6) 0.9639(10) 0.351(6) Uani 1 1 d D U
C5 C 0.6427(18) 0.3726(8) 0.9283(18) 0.351(6) Uani 1 1 d D U
H5A H 0.6440 0.3715 0.8608 0.421 Uiso 1 1 calc R U
H5B H 0.5495 0.3887 0.9488 0.421 Uiso 1 1 calc R U
C6 C 0.676(2) 0.2981(7) 0.967(2) 0.351(6) Uani 1 1 d D U
H6A H 0.6467 0.2595 0.9245 0.421 Uiso 1 1 calc R U
H6B H 0.6300 0.2906 1.0265 0.421 Uiso 1 1 calc R U
C7 C 0.835(2) 0.2992(7) 0.977(2) 0.351(6) Uani 1 1 d D U
H7A H 0.8659 0.2646 1.0246 0.421 Uiso 1 1 calc R U
H7B H 0.8816 0.2875 0.9191 0.421 Uiso 1 1 calc R U
C8 C 0.8658(18) 0.3768(8) 1.0065(18) 0.351(6) Uani 1 1 d D U
H8A H 0.8635 0.3813 1.0737 0.421 Uiso 1 1 calc R U
H8B H 0.9587 0.3920 0.9844 0.421 Uiso 1 1 calc R U
C9 C 0.747(7) 0.763(2) 0.178(3) 0.339(6) Uani 1 1 d D U
H9A H 0.6625 0.7416 0.2045 0.407 Uiso 1 1 calc R U
H9B H 0.8264 0.7563 0.2203 0.407 Uiso 1 1 calc R U
C10 C 0.780(6) 0.7307(18) 0.082(3) 0.339(6) Uani 1 1 d D U
H10A H 0.8771 0.7408 0.0634 0.407 Uiso 1 1 calc R U
H10B H 0.7639 0.6780 0.0811 0.407 Uiso 1 1 calc R U
C11 C 0.678(9) 0.769(4) 0.022(4) 0.339(6) Uani 1 1 d D U
H11A H 0.5897 0.7421 0.0180 0.407 Uiso 1 1 calc R U
H11B H 0.7167 0.7750 -0.0403 0.407 Uiso 1 1 calc R U
C12 C 0.654(7) 0.843(3) 0.066(3) 0.339(6) Uani 1 1 d D U
H12A H 0.6938 0.8820 0.0277 0.407 Uiso 1 1 calc R U
H12B H 0.5534 0.8523 0.0743 0.407 Uiso 1 1 calc R U
N2 N 0.726(4) 0.841(2) 0.157(3) 0.339(6) Uani 1 1 d D U
C13 C 0.631(4) 0.879(4) 0.224(4) 0.339(6) Uani 1 1 d D U
H13A H 0.5540 0.8472 0.2441 0.407 Uiso 1 1 calc R U
H13B H 0.5905 0.9234 0.1964 0.407 Uiso 1 1 calc R U
C14 C 0.730(6) 0.897(4) 0.303(3) 0.339(6) Uani 1 1 d D U
H14A H 0.6964 0.9391 0.3379 0.407 Uiso 1 1 calc R U
H14B H 0.7412 0.8555 0.3441 0.407 Uiso 1 1 calc R U
C15 C 0.868(6) 0.915(4) 0.255(4) 0.339(6) Uani 1 1 d D U
H15A H 0.8842 0.9675 0.2539 0.407 Uiso 1 1 calc R U
H15B H 0.9470 0.8914 0.2866 0.407 Uiso 1 1 calc R U
C16 C 0.855(5) 0.8858(18) 0.157(3) 0.339(6) Uani 1 1 d D U
H16C H 0.8469 0.9259 0.1133 0.407 Uiso 1 1 calc R U
H16A H 0.9375 0.8563 0.1413 0.407 Uiso 1 1 calc R U

loop_
_atom_site_aniso_label
_atom_site_aniso_U_11
_atom_site_aniso_U_22
_atom_site_aniso_U_33
_atom_site_aniso_U_23
_atom_site_aniso_U_13
_atom_site_aniso_U_12
Br1 0.214(7) 0.244(8) 0.172(6) -0.035(6) -0.073(6) 0.103(7)
Cd1 0.0985(19) 0.0987(19) 0.1009(19) -0.0131(13) 0.028(2) -0.011(2)
Br2 0.172(4) 0.159(4) 0.103(3) -0.019(2) 0.006(5) 0.001(6)
Br3 0.089(3) 0.258(8) 0.242(8) -0.051(7) 0.053(4) -0.024(5)
Br4 0.313(10) 0.107(4) 0.193(6) -0.016(3) -0.048(9) -0.005(7)
C1 0.464(11) 0.246(11) 0.342(11) 0.063(11) 0.111(11) -0.123(11)
C2 0.464(11) 0.246(11) 0.342(11) 0.063(11) 0.111(11) -0.123(11)
C3 0.464(11) 0.246(11) 0.342(11) 0.063(11) 0.111(11) -0.123(11)
C4 0.464(11) 0.246(11) 0.342(11) 0.063(11) 0.111(11) -0.123(11)
N1 0.464(11) 0.246(11) 0.342(11) 0.063(11) 0.111(11) -0.123(11)
C5 0.464(11) 0.246(11) 0.342(11) 0.063(11) 0.111(11) -0.123(11)
C6 0.464(11) 0.246(11) 0.342(11) 0.063(11) 0.111(11) -0.123(11)
C7 0.464(11) 0.246(11) 0.342(11) 0.063(11) 0.111(11) -0.123(11)
C8 0.464(11) 0.246(11) 0.342(11) 0.063(11) 0.111(11) -0.123(11)
C9 0.491(11) 0.350(11) 0.177(10) -0.079(10) -0.038(11) 0.277(10)
C10 0.491(11) 0.350(11) 0.177(10) -0.079(10) -0.038(11) 0.277(10)
C11 0.491(11) 0.350(11) 0.177(10) -0.079(10) -0.038(11) 0.277(10)
C12 0.491(11) 0.350(11) 0.177(10) -0.079(10) -0.038(11) 0.277(10)
N2 0.491(11) 0.350(11) 0.177(10) -0.079(10) -0.038(10) 0.277(10)
C13 0.491(11) 0.350(11) 0.177(10) -0.079(10) -0.038(11) 0.277(10)
C14 0.491(11) 0.350(11) 0.177(10) -0.079(10) -0.038(11) 0.277(10)
C15 0.491(11) 0.350(11) 0.177(10) -0.079(10) -0.038(11) 0.277(10)
C16 0.491(11) 0.350(11) 0.177(10) -0.079(10) -0.038(11) 0.277(10)

loop_
_atom_type_symbol
_atom_type_description
_atom_type_scat_dispersion_real
_atom_type_scat_dispersion_imag
_atom_type_scat_source
C C 0.0033 0.0016 'International Tables Vol C Tables 4.2.6.8 and 6.1.1.4'
H H 0.0000 0.0000 'International Tables Vol C Tables 4.2.6.8 and 6.1.1.4'
N N 0.0061 0.0033 'International Tables Vol C Tables 4.2.6.8 and 6.1.1.4'
Br Br -0.2901 2.4595 'International Tables Vol C Tables 4.2.6.8 and 6.1.1.4'
Cd Cd -0.8075 1.2024 'International Tables Vol C Tables 4.2.6.8 and 6.1.1.4'

loop_
_geom_angle_atom_site_label_1
_geom_angle_atom_site_label_2
_geom_angle_atom_site_label_3
_geom_angle
Br3 Cd1 Br1 114.2(3)
Br3 Cd1 Br4 106.6(3)
Br1 Cd1 Br4 108.9(3)
Br3 Cd1 Br2 106.4(3)
Br1 Cd1 Br2 106.7(3)
Br4 Cd1 Br2 114.16(19)
N1 C1 C2 105.84(14)
C1 C2 C3 103.56(13)
C4 C3 C2 103.53(13)
N1 C4 C3 105.78(13)
C1 N1 C5 110.10(14)
C1 N1 C4 108.26(11)
C5 N1 C4 110.07(13)
C1 N1 C8 110.09(13)
C5 N1 C8 108.26(11)
C4 N1 C8 110.06(13)
N1 C5 C6 105.86(13)
C5 C6 C7 103.56(13)
C8 C7 C6 103.50(13)
N1 C8 C7 105.76(13)
N2 C9 C10 102(2)
C11 C10 C9 102(3)
C10 C11 C12 106(2)
N2 C12 C11 106(2)
C9 N2 C16 115(3)
C9 N2 C12 106(2)
C16 N2 C12 112(3)
C9 N2 C13 114(3)
C16 N2 C13 104(2)
C12 N2 C13 106(3)
N2 C13 C14 102(2)
C15 C14 C13 104(3)
C16 C15 C14 106(2)
N2 C16 C15 106(2)

loop_
_geom_bond_atom_site_label_1
_geom_bond_atom_site_label_2
_geom_bond_distance
Br1 Cd1 2.574(8)
Cd1 Br3 2.571(7)
Cd1 Br4 2.601(7)
Cd1 Br2 2.610(5)
C1 N1 1.4692(16)
C1 C2 1.497(2)
C2 C3 1.501(2)
C3 C4 1.497(2)
C4 N1 1.4695(16)
N1 C5 1.4693(16)
N1 C8 1.4695(16)
C5 C6 1.497(2)
C6 C7 1.501(2)
C7 C8 1.497(2)
C9 N2 1.45(2)
C9 C10 1.53(3)
C10 C11 1.47(3)
C11 C12 1.50(3)
C12 N2 1.47(2)
N2 C16 1.46(2)
N2 C13 1.49(2)
C13 C14 1.51(3)
C14 C15 1.50(3)
C15 C16 1.50(3)
